data_4088774
loop_
_publ_author_name
'Stalzer, Madelyn M.'
'Telser, Joshua'
'Krzystek, Jurek'
'Motta, Alessandro'
'Delferro, Massimiliano'
'Marks, Tobin J.'

_publ_section_title
;
 A Neutrally Charged Trimethylmanganese(III) Complex: Synthesis,
 Characterization, and Disproportionation Chemistry
;
_journal_issue 16
_journal_name_full Organometallics
_journal_page_first 2683
_journal_paper_doi 10.1021/acs.organomet.6b00422
_journal_volume 35
_journal_year 2016
_chemical_formula_moiety 'C8 H22 Mn N2'
_chemical_formula_sum 'C8 H22 Mn N2'
_chemical_formula_weight 201.21
_space_group_crystal_system orthorhombic
_space_group_IT_number 64
_space_group_name_Hall '-C 2ac 2'
_space_group_name_H-M_alt 'C m c e'
_atom_sites_solution_hydrogens mixed
_audit_creation_date 2016-05-24
_audit_creation_method
;
Olex2 1.2
(compiled 2016.02.19 svn.r3266 for OlexSys, GUI svn.r5155)
;
_cell_angle_alpha 90
_cell_angle_beta 90
_cell_angle_gamma 90
_cell_formula_units_Z 8
_cell_length_a 10.9462(8)
_cell_length_b 11.8486(10)
_cell_length_c 17.7478(13)
_cell_measurement_reflns_used 5310
_cell_measurement_temperature 100
_cell_measurement_theta_max 33.078
_cell_measurement_theta_min 2.781
_cell_volume 2301.8(3)
_computing_cell_refinement 'SAINT V7.23A (Bruker, 2005)'
_computing_data_collection 'APEX2 V2.1-4 (Bruker, 2007)'
_computing_data_reduction 'Bruker SAINT'
_computing_molecular_graphics 'Olex2 (Dolomanov et al., 2009)'
_computing_publication_material 'Olex2 (Dolomanov et al., 2009)'
_computing_structure_refinement 'XL (Sheldrick, 2008)'
_computing_structure_solution 'ShelXT (Sheldrick, 2015)'
_diffrn_ambient_temperature 100.14
_diffrn_detector 'Bruker APEX2 area detector'
_diffrn_detector_area_resol_mean 8
_diffrn_detector_type 'CCD area detector'
_diffrn_measured_fraction_theta_full 0.997
_diffrn_measured_fraction_theta_max 0.996
_diffrn_measurement_device 'three-circle diffractometer'
_diffrn_measurement_device_type 'Bruker SMART APEX CCD area detector'
_diffrn_measurement_method '\w and \f scans'
_diffrn_radiation_monochromator graphite
_diffrn_radiation_probe x-ray
_diffrn_radiation_type MoK\a
_diffrn_radiation_wavelength 0.71073
_diffrn_reflns_av_R_equivalents 0.0483
_diffrn_reflns_av_unetI/netI 0.0300
_diffrn_reflns_Laue_measured_fraction_full 0.997
_diffrn_reflns_Laue_measured_fraction_max 0.996
_diffrn_reflns_limit_h_max 16
_diffrn_reflns_limit_h_min -13
_diffrn_reflns_limit_k_max 13
_diffrn_reflns_limit_k_min -18
_diffrn_reflns_limit_l_max 25
_diffrn_reflns_limit_l_min -27
_diffrn_reflns_number 10637
_diffrn_reflns_point_group_measured_fraction_full 0.997
_diffrn_reflns_point_group_measured_fraction_max 0.996
_diffrn_reflns_theta_full 26.000
_diffrn_reflns_theta_max 33.126
_diffrn_reflns_theta_min 2.781
_diffrn_source 'sealed tube'
_diffrn_source_type 'Incoatec I\ms'
_exptl_absorpt_coefficient_mu 1.100
_exptl_absorpt_correction_T_max 1
_exptl_absorpt_correction_T_min 0.8931
_exptl_absorpt_correction_type multi-scan
_exptl_absorpt_process_details 'SADABS multi-scan absorption correction applied.'
_exptl_crystal_colour 'clear orangish orange'
_exptl_crystal_colour_lustre clear
_exptl_crystal_colour_modifier orangish
_exptl_crystal_colour_primary orange
_exptl_crystal_density_diffrn 1.161
_exptl_crystal_description needle
_exptl_crystal_F_000 872
_exptl_crystal_preparation 'Crystals handed in the glovebox and mounted in Paratone oil.'
_exptl_crystal_recrystallization_method 'Prepared from a pentane solution at -40C.'
_exptl_crystal_size_max 0.884
_exptl_crystal_size_mid 0.379
_exptl_crystal_size_min 0.114
_refine_diff_density_max 0.651
_refine_diff_density_min -0.339
_refine_diff_density_rms 0.076
_refine_ls_extinction_method none
_refine_ls_goodness_of_fit_ref 1.060
_refine_ls_hydrogen_treatment mixed
_refine_ls_matrix_type full
_refine_ls_number_parameters 78
_refine_ls_number_reflns 2285
_refine_ls_number_restraints 3
_refine_ls_restrained_S_all 1.061
_refine_ls_R_factor_all 0.0462
_refine_ls_R_factor_gt 0.0358
_refine_ls_shift/su_max 0.000
_refine_ls_shift/su_mean 0.000
_refine_ls_structure_factor_coef Fsqd
_refine_ls_weighting_details 'w=1/[\s^2^(Fo^2^)+(0.0771P)^2^] where P=(Fo^2^+2Fc^2^)/3'
_refine_ls_weighting_scheme calc
_refine_ls_wR_factor_gt 0.1101
_refine_ls_wR_factor_ref 0.1152
_reflns_Friedel_coverage 0.000
_reflns_number_gt 1814
_reflns_number_total 2285
_reflns_threshold_expression 'I > 2\s(I)'
_cod_data_source_file om6b00422_si_003.cif
_cod_data_source_block mnme2
_cod_original_sg_symbol_Hall '-C 2bc 2'
_cod_database_code 4088774
_shelxl_version_number 2014/6
_shelx_space_group_comment
;
The symmetry employed for this shelxl refinement is uniquely defined
by the following loop, which should always be used as a source of
symmetry information in preference to the above space-group names.
They are only intended as comments.
;
_shelx_estimated_absorpt_t_max 0.885
_shelx_estimated_absorpt_t_min 0.443
_olex2_refinement_description
;
1. Fixed Uiso
 At 1.2 times of:
  All C(H,H) groups
 At 1.5 times of:
  All C(H,H,H) groups
2. Restrained distances
 H2A-H2B
 1.6 with sigma of 0.01
 C3-H3A = C3-H3B
 0.98 with sigma of 0.01
3. Others
 Fixed Sof: H2A(0.5) C3(0.5) H3A(0.5) H3B(0.5) C4(0.5) H4A(0.5) H4B(0.5)
 H4C(0.5) C5(0.5) H5A(0.5) H5B(0.5) H5C(0.5)
4.a Everything fixed:
 H2A, H2B
4.b Me refined with riding coordinates:
 C4(H4A,H4B,H4C), C5(H5A,H5B,H5C)
4.c Idealised Me refined as rotating group:
 C1(H1A,H1B,H1C), C6(H6A,H6B,H6C)
;
_olex2_exptl_crystal_mounting_method 'Crystal mounted in Paratone oil and after mounting kept at 100K.'
_olex2_submission_special_instructions 'No special instructions were received'

loop_
_space_group_symop_operation_xyz
'x, y, z'
'-x, -y+1/2, z+1/2'
'-x, y+1/2, -z+1/2'
'x, -y, -z'
'x+1/2, y+1/2, z'
'-x+1/2, -y+1, z+1/2'
'-x+1/2, y+1, -z+1/2'
'x+1/2, -y+1/2, -z'
'-x, -y, -z'
'x, y-1/2, -z-1/2'
'x, -y-1/2, z-1/2'
'-x, y, z'
'-x+1/2, -y+1/2, -z'
'x+1/2, y, -z-1/2'
'x+1/2, -y, z-1/2'
'-x+1/2, y+1/2, z'

loop_
_atom_site_label
_atom_site_type_symbol
_atom_site_fract_x
_atom_site_fract_y
_atom_site_fract_z
_atom_site_U_iso_or_equiv
_atom_site_adp_type
_atom_site_occupancy
_atom_site_site_symmetry_order
_atom_site_calc_flag
_atom_site_refinement_flags_posn
_atom_site_refinement_flags_adp
_atom_site_refinement_flags_occupancy
_atom_site_disorder_assembly
_atom_site_disorder_group
Mn1 Mn 0.5000 0.58999(2) 0.37519(2) 0.02178(11) Uani 1 2 d S T P A .
N1 N 0.5000 0.77231(13) 0.44068(7) 0.0218(3) Uani 1 2 d S T P A .
N2 N 0.5000 0.72657(14) 0.27733(8) 0.0266(3) Uani 1 2 d S T P . .
C1 C 0.60160(14) 0.78262(14) 0.48772(9) 0.0435(4) Uani 1 1 d . . . . .
H1A H 0.5978 0.8548 0.5145 0.065 Uiso 1 1 calc GR . . . .
H1B H 0.6763 0.7796 0.4574 0.065 Uiso 1 1 calc GR . . . .
H1C H 0.6019 0.7206 0.5243 0.065 Uiso 1 1 calc GR . . . .
C2 C 0.5000 0.8716(2) 0.38403(10) 0.0305(4) Uani 1 2 d S T P . .
H2A H 0.5902 0.8532 0.3824 0.037 Uiso 0.5 1 d D . . . .
H2B H 0.5000 0.9459 0.4126 0.037 Uiso 1 2 d DS T P . .
C3 C 0.4425(2) 0.8358(2) 0.31225(14) 0.0309(5) Uani 0.5 1 d D . . A 1
H3A H 0.453(3) 0.9020(17) 0.2798(15) 0.037 Uiso 0.5 1 d DR . . B 1
H3B H 0.3565(12) 0.813(3) 0.3095(19) 0.037 Uiso 0.5 1 d DR . . C 1
C4 C 0.4165(3) 0.6824(3) 0.21701(16) 0.0440(7) Uani 0.5 1 d . . . A 1
H4A H 0.3314 0.6937 0.2324 0.066 Uiso 0.5 1 calc R . . A 1
H4B H 0.4319 0.7231 0.1699 0.066 Uiso 0.5 1 calc R . . A 1
H4C H 0.4319 0.6017 0.2094 0.066 Uiso 0.5 1 calc R . . A 1
C5 C 0.3955(3) 0.7527(4) 0.2452(2) 0.0473(8) Uani 0.5 1 d . . . A 2
H5A H 0.3279 0.7268 0.2770 0.071 Uiso 0.5 1 calc R . . A 2
H5B H 0.3904 0.8347 0.2388 0.071 Uiso 0.5 1 calc R . . A 2
H5C H 0.3904 0.7160 0.1958 0.071 Uiso 0.5 1 calc R . . A 2
C6 C 0.32971(14) 0.52120(15) 0.37953(8) 0.0414(4) Uani 1 1 d . . . . .
H6A H 0.3233 0.4722 0.4238 0.062 Uiso 1 1 calc GR . . A .
H6B H 0.3151 0.4767 0.3339 0.062 Uiso 1 1 calc GR . . . .
H6C H 0.2688 0.5816 0.3830 0.062 Uiso 1 1 calc GR . . . .

loop_
_atom_site_aniso_label
_atom_site_aniso_U_11
_atom_site_aniso_U_22
_atom_site_aniso_U_33
_atom_site_aniso_U_23
_atom_site_aniso_U_13
_atom_site_aniso_U_12
Mn1 0.01830(14) 0.02205(17) 0.02500(15) 0.00070(9) 0.000 0.000
N1 0.0172(5) 0.0278(7) 0.0205(5) 0.0001(5) 0.000 0.000
N2 0.0282(6) 0.0305(8) 0.0212(6) 0.0002(6) 0.000 0.000
C1 0.0361(6) 0.0511(10) 0.0433(8) -0.0072(7) -0.0206(6) -0.0002(6)
C2 0.0386(9) 0.0258(9) 0.0270(8) -0.0011(7) 0.000 0.000
C3 0.0362(12) 0.0295(13) 0.0268(10) 0.0018(10) -0.0047(9) 0.0119(10)
C4 0.0540(18) 0.0509(19) 0.0272(12) -0.0058(13) -0.0147(12) 0.0079(15)
C5 0.0311(12) 0.065(2) 0.0462(16) 0.0176(17) -0.0168(13) -0.0068(14)
C6 0.0270(6) 0.0427(9) 0.0546(9) 0.0020(6) 0.0048(5) -0.0123(6)

loop_
_atom_type_symbol
_atom_type_description
_atom_type_scat_dispersion_real
_atom_type_scat_dispersion_imag
_atom_type_scat_source
C C 0.0033 0.0016 'International Tables Vol C Tables 4.2.6.8 and 6.1.1.4'
H H 0.0000 0.0000 'International Tables Vol C Tables 4.2.6.8 and 6.1.1.4'
Mn Mn 0.3368 0.7283 'International Tables Vol C Tables 4.2.6.8 and 6.1.1.4'
N N 0.0061 0.0033 'International Tables Vol C Tables 4.2.6.8 and 6.1.1.4'

loop_
_geom_angle_atom_site_label_1
_geom_angle_atom_site_label_2
_geom_angle_atom_site_label_3
_geom_angle
_geom_angle_site_symmetry_1
_geom_angle_site_symmetry_3
N2 Mn1 N1 75.31(4) . .
C6 Mn1 N1 109.55(5) 12_655 .
C6 Mn1 N1 109.55(5) . .
C6 Mn1 N2 107.50(5) 12_655 .
C6 Mn1 N2 107.50(5) . .
C6 Mn1 C6 132.58(11) . 12_655
C1 N1 Mn1 111.13(9) 12_655 .
C1 N1 Mn1 111.13(9) . .
C1 N1 C1 105.63(17) . 12_655
C1 N1 C2 108.79(11) 12_655 .
C1 N1 C2 108.79(11) . .
C2 N1 Mn1 111.20(10) . .
C3 N2 Mn1 105.88(11) 12_655 .
C3 N2 Mn1 105.88(12) . .
C3 N2 C3 47.3(2) 12_655 .
C4 N2 Mn1 106.51(16) 12_655 .
C4 N2 Mn1 106.51(16) . .
C4 N2 C3 144.5(2) . 12_655
C4 N2 C3 108.99(17) . .
C4 N2 C3 108.99(18) 12_655 12_655
C4 N2 C3 144.5(2) 12_655 .
C4 N2 C4 75.0(3) . 12_655
C5 N2 Mn1 118.55(16) . .
C5 N2 Mn1 118.55(16) 12_655 .
C5 N2 C5 120.8(3) 12_655 .
N1 C1 H1A 109.5 . .
N1 C1 H1B 109.5 . .
N1 C1 H1C 109.5 . .
H1A C1 H1B 109.5 . .
H1A C1 H1C 109.5 . .
H1B C1 H1C 109.5 . .
N1 C2 H2A 81.6 . .
N1 C2 H2B 109.5 . .
H2A C2 H2B 101.6 . .
C3 C2 N1 109.91(18) 12_655 .
C3 C2 N1 109.91(18) . .
C3 C2 H2A 60.0 12_655 .
C3 C2 H2A 109.2 . .
C3 C2 H2B 132.6 . .
C3 C2 H2B 132.6 12_655 .
C3 C2 C3 50.2(2) . 12_655
N2 C3 H3A 112.4(18) . .
N2 C3 H3B 98.1(18) . .
C2 C3 N2 113.95(17) . .
C2 C3 H3A 103.0(19) . .
C2 C3 H3B 122(2) . .
H3A C3 H3B 108(3) . .
N2 C4 H4A 109.5 . .
N2 C4 H4B 109.5 . .
N2 C4 H4C 109.5 . .
H4A C4 H4B 109.5 . .
H4A C4 H4C 109.5 . .
H4B C4 H4C 109.5 . .
N2 C5 H5A 109.5 . .
N2 C5 H5B 109.5 . .
N2 C5 H5C 109.5 . .
H5A C5 H5B 109.5 . .
H5A C5 H5C 109.5 . .
H5B C5 H5C 109.5 . .
Mn1 C6 H6A 109.5 . .
Mn1 C6 H6B 109.5 . .
Mn1 C6 H6C 109.5 . .
H6A C6 H6B 109.5 . .
H6A C6 H6C 109.5 . .
H6B C6 H6C 109.5 . .

loop_
_geom_bond_atom_site_label_1
_geom_bond_atom_site_label_2
_geom_bond_distance
_geom_bond_site_symmetry_2
Mn1 N1 2.4531(15) .
Mn1 N2 2.3738(15) .
Mn1 C6 2.0359(14) 12_655
Mn1 C6 2.0359(14) .
N1 C1 1.3960(15) .
N1 C1 1.3961(15) 12_655
N1 C2 1.547(3) .
N2 C3 1.567(3) 12_655
N2 C3 1.567(3) .
N2 C4 1.501(3) 12_655
N2 C4 1.501(3) .
N2 C5 1.315(3) .
N2 C5 1.315(3) 12_655
C1 H1A 0.9800 .
C1 H1B 0.9800 .
C1 H1C 0.9800 .
C2 H2A 1.0113 .
C2 H2B 1.0155 .
C2 C3 1.483(3) .
C2 C3 1.483(3) 12_655
C3 H3A 0.980(10) .
C3 H3B 0.980(10) .
C4 H4A 0.9800 .
C4 H4B 0.9800 .
C4 H4C 0.9800 .
C5 H5A 0.9800 .
C5 H5B 0.9800 .
C5 H5C 0.9800 .
C6 H6A 0.9800 .
C6 H6B 0.9800 .
C6 H6C 0.9800 .

loop_
_geom_torsion_atom_site_label_1
_geom_torsion_atom_site_label_2
_geom_torsion_atom_site_label_3
_geom_torsion_atom_site_label_4
_geom_torsion
_geom_torsion_site_symmetry_1
_geom_torsion_site_symmetry_4
Mn1 N1 C2 C3 26.82(12) . .
Mn1 N1 C2 C3 -26.82(12) . 12_655
Mn1 N2 C3 C2 51.7(2) . .
N1 C2 C3 N2 -53.7(2) . .
C1 N1 C2 C3 -95.88(16) 12_655 .
C1 N1 C2 C3 149.52(15) . .
C1 N1 C2 C3 -149.52(15) 12_655 12_655
C1 N1 C2 C3 95.88(16) . 12_655
C3 N2 C3 C2 -45.4(2) 12_655 .
C3 C2 C3 N2 46.1(2) 12_655 .
C4 N2 C3 C2 165.9(2) . .
C4 N2 C3 C2 -103.5(3) 12_655 .
